data_1558434
loop_
_publ_author_name
'Habel, Deenamma'
'Nair, Divya S.'
'Kallingathodi, Zabeera'
'Mohan, Chithra'
'Pillai, Sarath M.'
'Nair, Rani R.'
'Thomas, Grace'
'Haleema, Simimole'
'Gopinath, Chithra'
'Abdul, Rinshad V.'
'Fritz, Matthew'
'Puente, Andrew R.'
'Johnson, Jordan L.'
'Polavarapu, Prasad L.'
'Ibnusaud, Ibrahim'

_publ_section_title
;
 Natural Product-Derived Chiral Pyrrolidine-2,5-diones, Their Molecular
 Structures and Conversion to Pharmacologically Important Skeletons.
;
_journal_name_full 'Journal of natural products'
_journal_paper_doi 10.1021/acs.jnatprod.0c00211
_journal_year 2020
_chemical_formula_sum 'C16 H23 N O7'
_chemical_formula_weight 341.35
_space_group_crystal_system orthorhombic
_space_group_IT_number 19
_space_group_name_Hall 'P 2ac 2ab'
_space_group_name_H-M_alt 'P 21 21 21'
_atom_sites_solution_hydrogens mixed
_audit_creation_method SHELXL-2016/6
_cell_angle_alpha 90
_cell_angle_beta 90
_cell_angle_gamma 90
_cell_formula_units_Z 4
_cell_length_a 5.674(3)
_cell_length_b 10.990(7)
_cell_length_c 26.414(16)
_cell_measurement_reflns_used 922
_cell_measurement_temperature 296(2)
_cell_measurement_theta_max 16.21
_cell_measurement_theta_min 3.59
_cell_volume 1647.1(17)
_computing_cell_refinement 'Bruker SAINT'
_computing_data_collection 'Bruker APEX3'
_computing_data_reduction 'Bruker SAINT'
_computing_molecular_graphics 'Bruker SHELXTL'
_computing_publication_material 'Bruker SHELXTL'
_computing_structure_refinement 'SHELXL-2017/1 (Sheldrick, 2017)'
_computing_structure_solution 'SHELXT 2014/5 (Sheldrick, 2014)'
_diffrn_ambient_temperature 296(2)
_diffrn_measured_fraction_theta_full 0.986
_diffrn_measured_fraction_theta_max 0.986
_diffrn_measurement_device_type 'Bruker AXS Kappa Apex2 CMOS diffractometer'
_diffrn_measurement_method '\w and \f scan'
_diffrn_radiation_type MoK\a
_diffrn_radiation_wavelength 0.71073
_diffrn_reflns_av_R_equivalents 0.2462
_diffrn_reflns_av_unetI/netI 0.1696
_diffrn_reflns_Laue_measured_fraction_full 0.986
_diffrn_reflns_Laue_measured_fraction_max 0.986
_diffrn_reflns_limit_h_max 5
_diffrn_reflns_limit_h_min -5
_diffrn_reflns_limit_k_max 10
_diffrn_reflns_limit_k_min -10
_diffrn_reflns_limit_l_max 24
_diffrn_reflns_limit_l_min -24
_diffrn_reflns_number 7946
_diffrn_reflns_point_group_measured_fraction_full 0.984
_diffrn_reflns_point_group_measured_fraction_max 0.984
_diffrn_reflns_theta_full 19.732
_diffrn_reflns_theta_max 19.732
_diffrn_reflns_theta_min 3.085
_diffrn_source 'Sealed tube'
_exptl_absorpt_coefficient_mu 0.108
_exptl_absorpt_correction_T_max 0.94
_exptl_absorpt_correction_T_min 0.90
_exptl_absorpt_correction_type multi-scan
_exptl_absorpt_process_details 'SADABS (Bruer, 1999)'
_exptl_crystal_colour colourless
_exptl_crystal_density_diffrn 1.376
_exptl_crystal_description needle
_exptl_crystal_F_000 728
_exptl_crystal_size_max 0.800
_exptl_crystal_size_mid 0.600
_exptl_crystal_size_min 0.400
_refine_diff_density_max 0.266
_refine_diff_density_min -0.257
_refine_diff_density_rms 0.075
_refine_ls_abs_structure_details
;
 Flack x determined using 190 quotients [(I+)-(I-)]/[(I+)+(I-)]
 (Parsons, Flack and Wagner, Acta Cryst. B69 (2013) 249-259).
;
_refine_ls_abs_structure_Flack -5.8(10)
_refine_ls_extinction_coef 0.033(8)
_refine_ls_extinction_expression Fc^*^=kFc[1+0.001xFc^2^\l^3^/sin(2\q)]^-1/4^
_refine_ls_extinction_method 'SHELXL-2016/6 (Sheldrick 2016)'
_refine_ls_goodness_of_fit_ref 1.027
_refine_ls_hydrogen_treatment constr
_refine_ls_matrix_type full
_refine_ls_number_parameters 226
_refine_ls_number_reflns 1466
_refine_ls_number_restraints 0
_refine_ls_restrained_S_all 1.027
_refine_ls_R_factor_all 0.1702
_refine_ls_R_factor_gt 0.0832
_refine_ls_shift/su_max 0.000
_refine_ls_shift/su_mean 0.000
_refine_ls_structure_factor_coef Fsqd
_refine_ls_weighting_details 'w=1/[\s^2^(Fo^2^)+(0.0941P)^2^] where P=(Fo^2^+2Fc^2^)/3'
_refine_ls_weighting_scheme calc
_refine_ls_wR_factor_gt 0.1605
_refine_ls_wR_factor_ref 0.1998
_reflns_Friedel_coverage 0.627
_reflns_Friedel_fraction_full 0.981
_reflns_Friedel_fraction_max 0.981
_reflns_number_gt 803
_reflns_number_total 1466
_reflns_threshold_expression 'I > 2\s(I)'
_cod_data_source_file np0c00211_si_004.cif
_cod_data_source_block shelx
_cod_original_cell_volume 1647.2(17)
_cod_database_code 1558434
_shelx_shelxl_version_number 2016/6
_shelx_space_group_comment
;
The symmetry employed for this shelxl refinement is uniquely defined
by the following loop, which should always be used as a source of
symmetry information in preference to the above space-group names.
They are only intended as comments.
;
_shelx_estimated_absorpt_t_min 0.918
_shelx_estimated_absorpt_t_max 0.958

loop_
_space_group_symop_operation_xyz
'x, y, z'
'-x+1/2, -y, z+1/2'
'-x, y+1/2, -z+1/2'
'x+1/2, -y+1/2, -z'

loop_
_atom_site_label
_atom_site_type_symbol
_atom_site_fract_x
_atom_site_fract_y
_atom_site_fract_z
_atom_site_U_iso_or_equiv
_atom_site_adp_type
_atom_site_occupancy
_atom_site_site_symmetry_order
_atom_site_calc_flag
_atom_site_refinement_flags_posn
_atom_site_refinement_flags_adp
_atom_site_refinement_flags_occupancy
_atom_site_disorder_assembly
_atom_site_disorder_group
O3 O 1.024(2) 0.1383(10) 0.5605(4) 0.067(4) Uani 1 1 d . . . . .
O4 O 0.600(2) 0.4164(9) 0.5396(4) 0.055(3) Uani 1 1 d . . . . .
H4 H 0.594788 0.344823 0.531004 0.083 Uiso 1 1 calc R U . . .
O5 O 0.899(2) 0.5774(9) 0.4875(4) 0.064(4) Uani 1 1 d . . . . .
H5 H 0.816703 0.632465 0.476200 0.096 Uiso 1 1 calc R U . . .
O1 O 0.098(2) 0.5724(12) 0.7405(5) 0.075(4) Uani 1 1 d . . . . .
O7 O 0.797(3) 0.9158(10) 0.5739(6) 0.083(5) Uani 1 1 d G . . . .
H7A H 0.692476 0.962355 0.561500 0.124 Uiso 1 1 d G U . . .
H7B H 0.927912 0.953461 0.575294 0.124 Uiso 1 1 d G U . . .
N1 N 0.870(3) 0.2839(12) 0.6128(6) 0.057(5) Uani 1 1 d . . . . .
O2 O 0.356(2) 0.7289(12) 0.6953(5) 0.079(5) Uani 1 1 d . . . . .
C7 C 0.625(3) 0.4496(16) 0.6456(6) 0.039(5) Uani 1 1 d . . . . .
O6 O 1.121(2) 0.7527(9) 0.5478(6) 0.087(5) Uani 1 1 d . . . . .
H6 H 0.995942 0.789156 0.551140 0.131 Uiso 1 1 calc R U . . .
C13 C 1.005(3) 0.3549(13) 0.5364(6) 0.046(5) Uani 1 1 d . . . . .
H13A H 1.164678 0.386092 0.539286 0.055 Uiso 1 1 calc R U . . .
H13B H 0.974800 0.333912 0.501293 0.055 Uiso 1 1 calc R U . . .
C11 C 0.838(3) 0.4149(13) 0.6131(6) 0.040(5) Uani 1 1 d . . . . .
H11 H 0.978839 0.452691 0.627612 0.048 Uiso 1 1 calc R U . . .
C4 C 0.271(4) 0.5273(19) 0.7091(7) 0.053(5) Uani 1 1 d . . . . .
C14 C 0.829(4) 0.4456(14) 0.5555(6) 0.039(5) Uani 1 1 d . . . . .
C15 C 0.880(3) 0.5752(14) 0.5412(6) 0.046(5) Uani 1 1 d . . . . .
H15 H 0.744087 0.625079 0.550997 0.055 Uiso 1 1 calc R U . . .
C6 C 0.488(4) 0.3630(16) 0.6695(7) 0.048(5) Uani 1 1 d . . . . .
C10 C 0.792(4) 0.2054(15) 0.6540(7) 0.063(6) Uani 1 1 d . . . . .
H10A H 0.813592 0.120567 0.644948 0.076 Uiso 1 1 calc R U . . .
H10B H 0.881314 0.222040 0.684456 0.076 Uiso 1 1 calc R U . . .
C12 C 0.968(3) 0.2460(17) 0.5708(9) 0.054(6) Uani 1 1 d . . . . .
C3 C 0.410(4) 0.612(2) 0.6861(8) 0.062(6) Uani 1 1 d . . . . .
C8 C 0.588(4) 0.5729(18) 0.6546(7) 0.061(5) Uani 1 1 d . . . . .
H8 H 0.685246 0.629885 0.639005 0.073 Uiso 1 1 calc R U . . .
C5 C 0.310(4) 0.4065(17) 0.7023(7) 0.063(6) Uani 1 1 d . . . . .
H5A H 0.216804 0.350746 0.719678 0.076 Uiso 1 1 calc R U . . .
C16 C 1.092(4) 0.6295(13) 0.5630(6) 0.070(6) Uani 1 1 d . . . . .
H16A H 1.081857 0.625855 0.599678 0.084 Uiso 1 1 calc R U . . .
H16B H 1.228425 0.582850 0.552611 0.084 Uiso 1 1 calc R U . . .
C9 C 0.543(4) 0.2310(14) 0.6622(7) 0.065(6) Uani 1 1 d . . . . .
H9A H 0.490549 0.186584 0.691878 0.078 Uiso 1 1 calc R U . . .
H9B H 0.454084 0.201149 0.633431 0.078 Uiso 1 1 calc R U . . .
C1 C -0.049(3) 0.4880(15) 0.7643(7) 0.082(7) Uani 1 1 d . . . . .
H1A H -0.115480 0.434578 0.739385 0.124 Uiso 1 1 calc R U . . .
H1B H -0.172855 0.530216 0.781658 0.124 Uiso 1 1 calc R U . . .
H1C H 0.041151 0.441377 0.788193 0.124 Uiso 1 1 calc R U . . .
C2 C 0.484(4) 0.8164(16) 0.6667(8) 0.099(8) Uani 1 1 d . . . . .
H2A H 0.649502 0.799823 0.669388 0.149 Uiso 1 1 calc R U . . .
H2B H 0.451714 0.896316 0.679650 0.149 Uiso 1 1 calc R U . . .
H2C H 0.436794 0.812094 0.631858 0.149 Uiso 1 1 calc R U . . .

loop_
_atom_site_aniso_label
_atom_site_aniso_U_11
_atom_site_aniso_U_22
_atom_site_aniso_U_33
_atom_site_aniso_U_23
_atom_site_aniso_U_13
_atom_site_aniso_U_12
O3 0.123(13) 0.032(7) 0.047(8) 0.000(7) 0.012(8) -0.003(8)
O4 0.070(10) 0.039(7) 0.057(8) 0.003(6) 0.011(7) -0.004(7)
O5 0.100(12) 0.051(8) 0.042(8) 0.013(7) -0.001(8) 0.011(8)
O1 0.080(11) 0.071(9) 0.074(10) -0.018(9) 0.025(9) -0.027(10)
O7 0.116(12) 0.059(8) 0.074(10) 0.028(8) -0.019(11) -0.013(9)
N1 0.102(14) 0.034(10) 0.034(10) -0.005(9) 0.023(11) -0.010(9)
O2 0.119(12) 0.039(8) 0.079(11) -0.007(7) 0.025(9) -0.007(9)
C7 0.045(14) 0.035(12) 0.036(11) -0.009(10) -0.001(11) -0.020(12)
O6 0.102(12) 0.049(8) 0.110(12) 0.006(8) 0.025(11) -0.032(8)
C13 0.071(15) 0.026(9) 0.042(11) -0.001(10) 0.005(11) -0.006(10)
C11 0.051(14) 0.025(11) 0.045(13) -0.004(9) -0.016(11) -0.010(10)
C4 0.067(16) 0.055(16) 0.037(13) -0.010(13) 0.006(13) -0.005(14)
C14 0.052(15) 0.041(12) 0.024(12) -0.003(9) 0.002(10) -0.025(11)
C15 0.058(14) 0.032(11) 0.048(13) -0.004(10) 0.005(11) -0.017(10)
C6 0.060(15) 0.037(13) 0.047(13) 0.004(11) -0.002(12) -0.019(12)
C10 0.089(18) 0.044(12) 0.056(15) 0.009(12) -0.001(14) -0.002(13)
C12 0.071(15) 0.032(12) 0.058(16) 0.008(12) 0.006(13) -0.011(11)
C3 0.093(18) 0.059(17) 0.034(13) 0.004(12) 0.003(13) 0.003(17)
C8 0.087(17) 0.057(15) 0.038(13) -0.005(11) -0.002(13) -0.013(14)
C5 0.098(19) 0.045(15) 0.048(14) 0.003(11) 0.002(14) -0.030(14)
C16 0.12(2) 0.032(11) 0.058(13) 0.018(10) 0.001(14) -0.020(12)
C9 0.12(2) 0.034(13) 0.039(13) 0.009(9) 0.011(14) -0.010(14)
C1 0.098(19) 0.088(16) 0.062(15) -0.012(12) 0.003(14) -0.027(15)
C2 0.14(2) 0.052(13) 0.102(18) -0.007(13) 0.047(18) -0.007(15)

loop_
_atom_type_symbol
_atom_type_description
_atom_type_scat_dispersion_real
_atom_type_scat_dispersion_imag
_atom_type_scat_source
C C 0.0033 0.0016 'International Tables Vol C Tables 4.2.6.8 and 6.1.1.4'
H H 0.0000 0.0000 'International Tables Vol C Tables 4.2.6.8 and 6.1.1.4'
N N 0.0061 0.0033 'International Tables Vol C Tables 4.2.6.8 and 6.1.1.4'
O O 0.0106 0.0060 'International Tables Vol C Tables 4.2.6.8 and 6.1.1.4'

loop_
_geom_angle_atom_site_label_1
_geom_angle_atom_site_label_2
_geom_angle_atom_site_label_3
_geom_angle
_geom_angle_site_symmetry_1
_geom_angle_site_symmetry_3
_geom_angle_publ_flag
C14 O4 H4 109.5 . . ?
C15 O5 H5 109.5 . . ?
C4 O1 C1 117.2(15) . . ?
H7A O7 H7B 109.5 . . ?
C12 N1 C11 111.9(14) . . ?
C12 N1 C10 125.0(14) . . ?
C11 N1 C10 123.0(15) . . ?
C3 O2 C2 115.7(16) . . ?
C6 C7 C8 120.6(17) . . ?
C6 C7 C11 121.9(16) . . ?
C8 C7 C11 117.2(18) . . ?
C16 O6 H6 109.5 . . ?
C14 C13 C12 103.2(14) . . ?
C14 C13 H13A 111.1 . . ?
C12 C13 H13A 111.1 . . ?
C14 C13 H13B 111.1 . . ?
C12 C13 H13B 111.1 . . ?
H13A C13 H13B 109.1 . . ?
N1 C11 C7 110.5(15) . . ?
N1 C11 C14 102.4(12) . . ?
C7 C11 C14 118.0(14) . . ?
N1 C11 H11 108.5 . . ?
C7 C11 H11 108.5 . . ?
C14 C11 H11 108.5 . . ?
C5 C4 C3 121(2) . . ?
C5 C4 O1 123(2) . . ?
C3 C4 O1 115.8(19) . . ?
O4 C14 C13 111.5(12) . . ?
O4 C14 C15 108.6(15) . . ?
C13 C14 C15 114.7(14) . . ?
O4 C14 C11 105.7(14) . . ?
C13 C14 C11 99.4(13) . . ?
C15 C14 C11 116.4(13) . . ?
O5 C15 C16 109.0(14) . . ?
O5 C15 C14 106.3(12) . . ?
C16 C15 C14 116.5(15) . . ?
O5 C15 H15 108.3 . . ?
C16 C15 H15 108.3 . . ?
C14 C15 H15 108.3 . . ?
C7 C6 C5 116.7(16) . . ?
C7 C6 C9 119.6(19) . . ?
C5 C6 C9 123.7(17) . . ?
C9 C10 N1 107.1(17) . . ?
C9 C10 H10A 110.3 . . ?
N1 C10 H10A 110.3 . . ?
C9 C10 H10B 110.3 . . ?
N1 C10 H10B 110.3 . . ?
H10A C10 H10B 108.5 . . ?
O3 C12 N1 126.3(16) . . ?
O3 C12 C13 125.2(19) . . ?
N1 C12 C13 108.5(15) . . ?
O2 C3 C4 116(2) . . ?
O2 C3 C8 125(2) . . ?
C4 C3 C8 118.8(19) . . ?
C3 C8 C7 121.1(19) . . ?
C3 C8 H8 119.4 . . ?
C7 C8 H8 119.4 . . ?
C4 C5 C6 121.9(19) . . ?
C4 C5 H5A 119.1 . . ?
C6 C5 H5A 119.1 . . ?
O6 C16 C15 111.9(15) . . ?
O6 C16 H16A 109.2 . . ?
C15 C16 H16A 109.2 . . ?
O6 C16 H16B 109.2 . . ?
C15 C16 H16B 109.2 . . ?
H16A C16 H16B 107.9 . . ?
C10 C9 C6 114.1(16) . . ?
C10 C9 H9A 108.7 . . ?
C6 C9 H9A 108.7 . . ?
C10 C9 H9B 108.7 . . ?
C6 C9 H9B 108.7 . . ?
H9A C9 H9B 107.6 . . ?
O1 C1 H1A 109.5 . . ?
O1 C1 H1B 109.5 . . ?
H1A C1 H1B 109.5 . . ?
O1 C1 H1C 109.5 . . ?
H1A C1 H1C 109.5 . . ?
H1B C1 H1C 109.5 . . ?
O2 C2 H2A 109.5 . . ?
O2 C2 H2B 109.5 . . ?
H2A C2 H2B 109.5 . . ?
O2 C2 H2C 109.5 . . ?
H2A C2 H2C 109.5 . . ?
H2B C2 H2C 109.5 . . ?

loop_
_geom_bond_atom_site_label_1
_geom_bond_atom_site_label_2
_geom_bond_distance
_geom_bond_site_symmetry_2
_geom_bond_publ_flag
O3 C12 1.256(18) . ?
O4 C14 1.403(17) . ?
O4 H4 0.8200 . ?
O5 C15 1.422(16) . ?
O5 H5 0.8200 . ?
O1 C4 1.374(18) . ?
O1 C1 1.397(17) . ?
O7 H7A 0.8500 . ?
O7 H7B 0.8500 . ?
N1 C12 1.31(2) . ?
N1 C11 1.452(17) . ?
N1 C10 1.457(19) . ?
O2 C3 1.34(2) . ?
O2 C2 1.42(2) . ?
C7 C6 1.381(19) . ?
C7 C8 1.39(2) . ?
C7 C11 1.53(2) . ?
O6 C16 1.422(15) . ?
O6 H6 0.8200 . ?
C13 C14 1.50(2) . ?
C13 C12 1.52(2) . ?
C13 H13A 0.9700 . ?
C13 H13B 0.9700 . ?
C11 C14 1.559(19) . ?
C11 H11 0.9800 . ?
C4 C5 1.36(2) . ?
C4 C3 1.36(2) . ?
C14 C15 1.50(2) . ?
C15 C16 1.46(2) . ?
C15 H15 0.9800 . ?
C6 C5 1.42(2) . ?
C6 C9 1.50(2) . ?
C10 C9 1.46(2) . ?
C10 H10A 0.9700 . ?
C10 H10B 0.9700 . ?
C3 C8 1.38(2) . ?
C8 H8 0.9300 . ?
C5 H5A 0.9300 . ?
C16 H16A 0.9700 . ?
C16 H16B 0.9700 . ?
C9 H9A 0.9700 . ?
C9 H9B 0.9700 . ?
C1 H1A 0.9600 . ?
C1 H1B 0.9600 . ?
C1 H1C 0.9600 . ?
C2 H2A 0.9600 . ?
C2 H2B 0.9600 . ?
C2 H2C 0.9600 . ?

loop_
_geom_hbond_atom_site_label_D
_geom_hbond_atom_site_label_H
_geom_hbond_atom_site_label_A
_geom_hbond_distance_DH
_geom_hbond_distance_HA
_geom_hbond_distance_DA
_geom_hbond_angle_DHA
_geom_hbond_site_symmetry_A
O5 H5 O6 0.82 1.80 2.615(16) 176.4 4_466
O6 H6 O7 0.82 1.89 2.66(2) 155.7 .
C13 H13A O4 0.97 2.49 3.44(2) 166.2 1_655
C10 H10B O1 0.97 2.58 3.21(2) 122.8 3_646

loop_
_geom_torsion_atom_site_label_1
_geom_torsion_atom_site_label_2
_geom_torsion_atom_site_label_3
_geom_torsion_atom_site_label_4
_geom_torsion
_geom_torsion_site_symmetry_1
_geom_torsion_site_symmetry_2
_geom_torsion_site_symmetry_3
_geom_torsion_site_symmetry_4
_geom_torsion_publ_flag
C12 N1 C11 C7 150.9(15) . . . . ?
C10 N1 C11 C7 -26(2) . . . . ?
C12 N1 C11 C14 24(2) . . . . ?
C10 N1 C11 C14 -152.8(16) . . . . ?
C6 C7 C11 N1 -1(2) . . . . ?
C8 C7 C11 N1 172.4(13) . . . . ?
C6 C7 C11 C14 116.0(17) . . . . ?
C8 C7 C11 C14 -70.4(18) . . . . ?
C1 O1 C4 C5 -3(3) . . . . ?
C1 O1 C4 C3 179.5(16) . . . . ?
C12 C13 C14 O4 -76.3(17) . . . . ?
C12 C13 C14 C15 159.7(15) . . . . ?
C12 C13 C14 C11 34.8(15) . . . . ?
N1 C11 C14 O4 79.7(16) . . . . ?
C7 C11 C14 O4 -41.8(18) . . . . ?
N1 C11 C14 C13 -35.9(16) . . . . ?
C7 C11 C14 C13 -157.4(14) . . . . ?
N1 C11 C14 C15 -159.6(15) . . . . ?
C7 C11 C14 C15 79(2) . . . . ?
O4 C14 C15 O5 -69.9(17) . . . . ?
C13 C14 C15 O5 55.6(19) . . . . ?
C11 C14 C15 O5 171.0(15) . . . . ?
O4 C14 C15 C16 168.5(14) . . . . ?
C13 C14 C15 C16 -66.0(19) . . . . ?
C11 C14 C15 C16 49(2) . . . . ?
C8 C7 C6 C5 1(2) . . . . ?
C11 C7 C6 C5 174.3(14) . . . . ?
C8 C7 C6 C9 -175.5(16) . . . . ?
C11 C7 C6 C9 -2(2) . . . . ?
C12 N1 C10 C9 -123.4(19) . . . . ?
C11 N1 C10 C9 54(2) . . . . ?
C11 N1 C12 O3 177.7(18) . . . . ?
C10 N1 C12 O3 -5(3) . . . . ?
C11 N1 C12 C13 -2(2) . . . . ?
C10 N1 C12 C13 175.4(17) . . . . ?
C14 C13 C12 O3 157.9(18) . . . . ?
C14 C13 C12 N1 -22.7(19) . . . . ?
C2 O2 C3 C4 -173.0(18) . . . . ?
C2 O2 C3 C8 5(3) . . . . ?
C5 C4 C3 O2 179.8(17) . . . . ?
O1 C4 C3 O2 -3(2) . . . . ?
C5 C4 C3 C8 2(3) . . . . ?
O1 C4 C3 C8 179.3(16) . . . . ?
O2 C3 C8 C7 -177.1(16) . . . . ?
C4 C3 C8 C7 1(3) . . . . ?
C6 C7 C8 C3 -2(2) . . . . ?
C11 C7 C8 C3 -175.8(16) . . . . ?
C3 C4 C5 C6 -3(3) . . . . ?
O1 C4 C5 C6 179.7(16) . . . . ?
C7 C6 C5 C4 2(3) . . . . ?
C9 C6 C5 C4 178(2) . . . . ?
O5 C15 C16 O6 60.7(18) . . . . ?
C14 C15 C16 O6 -179.0(14) . . . . ?
N1 C10 C9 C6 -52(2) . . . . ?
C7 C6 C9 C10 31(3) . . . . ?
C5 C6 C9 C10 -145.3(18) . . . . ?
